data_2010575
loop_
_publ_author_name
'Boyd, Peter D. W.'
'Rickard, Clifton E. F.'
'Cavell, Kingsley J.'

_publ_section_title
;
 [Bis(diphenylphosphino)alkane](pentane-2,4-dithionato) complexes of
 nickel(II)
;
_journal_issue 1
_journal_name_full 'Acta Crystallographica Section C'
_journal_page_first e16
_journal_page_last e18
_journal_paper_doi 10.1107/S0108270199016078
_journal_volume 56
_journal_year 2000
_chemical_formula_iupac '[Ni1 (C26 H24 P2) (C5 H7 S2)] P1 F6'
_chemical_formula_moiety 'C31 H31 Ni P2 S2, F6 P'
_chemical_formula_sum 'C31 H31 F6 Ni P3 S2'
_chemical_formula_weight 733.30
_chemical_name_systematic
;
  Pentane-2,4-dithione[bis(diphenylphosphino)ethane]nickel(II)
hexafluorophosphate.
;
_space_group_IT_number 2
_symmetry_cell_setting triclinic
_symmetry_space_group_name_Hall '-P 1'
_symmetry_space_group_name_H-M 'P -1'
_audit_creation_method SHELXL-97
_cell_angle_alpha 67.3860(10)
_cell_angle_beta 76.1050(10)
_cell_angle_gamma 72.0880(10)
_cell_formula_units_Z 2
_cell_length_a 11.0458(2)
_cell_length_b 13.4850(2)
_cell_length_c 14.58280(10)
_cell_measurement_reflns_used 5722
_cell_measurement_temperature 203(2)
_cell_measurement_theta_max 26
_cell_measurement_theta_min 2
_cell_volume 1889.50(5)
_computing_cell_refinement SMART
_computing_data_collection 'SMART (Siemens, 1995)'
_computing_data_reduction 'SAINT (Siemens, 1995)'
_computing_publication_material SHELXL97
_computing_structure_refinement 'SHELXL97 Sheldrick, (1997)'
_computing_structure_solution 'SHELXS (Sheldrick, 1990)'
_diffrn_ambient_temperature 203(2)
_diffrn_measured_fraction_theta_full .973
_diffrn_measured_fraction_theta_max .973
_diffrn_measurement_device_type 'Siemens SMART'
_diffrn_measurement_method 'Area-detector \w'
_diffrn_radiation_monochromator graphite
_diffrn_radiation_source 'fine-focus sealed tube'
_diffrn_radiation_type MoK\a
_diffrn_radiation_wavelength .71073
_diffrn_reflns_av_R_equivalents .029
_diffrn_reflns_av_sigmaI/netI .0411
_diffrn_reflns_limit_h_max 13
_diffrn_reflns_limit_h_min -13
_diffrn_reflns_limit_k_max 16
_diffrn_reflns_limit_k_min -15
_diffrn_reflns_limit_l_max 18
_diffrn_reflns_limit_l_min 0
_diffrn_reflns_number 17129
_diffrn_reflns_theta_full 26.16
_diffrn_reflns_theta_max 26.16
_diffrn_reflns_theta_min 1.53
_diffrn_standards_decay_% 0
_exptl_absorpt_coefficient_mu .799
_exptl_absorpt_correction_T_max .924
_exptl_absorpt_correction_T_min .654
_exptl_absorpt_correction_type multi-scan
_exptl_absorpt_process_details '(Blessing, 1995)'
_exptl_crystal_colour Orange
_exptl_crystal_density_diffrn 1.289
_exptl_crystal_density_method 'not measured'
_exptl_crystal_description 'Irregular fragment'
_exptl_crystal_F_000 752
_exptl_crystal_size_max .58
_exptl_crystal_size_mid .32
_exptl_crystal_size_min .10
_refine_diff_density_max .525
_refine_diff_density_min -.562
_refine_ls_extinction_method none
_refine_ls_goodness_of_fit_ref 1.038
_refine_ls_hydrogen_treatment constr
_refine_ls_matrix_type full
_refine_ls_number_parameters 390
_refine_ls_number_reflns 7347
_refine_ls_number_restraints 0
_refine_ls_restrained_S_all 1.038
_refine_ls_R_factor_all .052
_refine_ls_R_factor_gt .039
_refine_ls_shift/su_max .048
_refine_ls_shift/su_mean .002
_refine_ls_structure_factor_coef Fsqd
_refine_ls_weighting_details 'w = 1/[\s^2^(Fo^2^)+(0.1337P)^2^+4.2975P] where P = (Fo^2^+2Fc^2^)/3'
_refine_ls_weighting_scheme calc
_refine_ls_wR_factor_ref .104
_reflns_number_gt 5871
_reflns_number_total 7347
_reflns_threshold_expression I>2\s(I)
_cod_data_source_file qb0153.cif
_cod_data_source_block II
_cod_depositor_comments
;
The following automatic conversions were performed:
'_symmetry_cell_setting' value 'Triclinic' changed to 'triclinic'
according to '/home/saulius/struct/CIF-dictionaries/cif_core.dic'
dictionary named 'cif_core.dic' version 2.4.1 from 2010-06-29.

Automatic conversion script
Id: cif_fix_enum 1527 2010-12-29 10:47:43Z saulius 

The following automatic conversions were performed:

'_symmetry_cell_setting' value 'Triclinic' changed to 'triclinic'
according to /home/saulius/struct/CIF-dictionaries/cif_core.dic
dictionary named 'cif_core.dic' version 2.4.1 from
2010-06-29.

'_exptl_absorpt_correction_type' value 'Multi-scan'
changed to 'multi-scan' according to
/home/saulius/struct/CIF-dictionaries/cif_core.dic dictionary named
'cif_core.dic' version 2.4.1 from 2010-06-29.

Automatic conversion script
Id: cif_fix_values 1715 2011-07-08 13:25:40Z adriana 

The following automatic conversions were performed:

'_refine_ls_weighting_scheme' value 'calc w =
1/[\s^2^(Fo^2^)+(0.1337P)^2^+4.2975P] where P = (Fo^2^+2Fc^2^)/3' was
changed to 'calc'. New tag '_refine_ls_weighting_details' was
created. The value of the new tag was set to 'w =
1/[\s^2^(Fo^2^)+(0.1337P)^2^+4.2975P] where P = (Fo^2^+2Fc^2^)/3'.

Automatic conversion script
Id: cif_fix_values 3143 2015-03-26 13:38:13Z robertas 
;
_cod_database_code 2010575
_cod_database_fobs_code 2010575

loop_
_symmetry_equiv_pos_as_xyz
'x, y, z'
'-x, -y, -z'

loop_
_atom_site_label
_atom_site_fract_x
_atom_site_fract_y
_atom_site_fract_z
_atom_site_U_iso_or_equiv
_atom_site_adp_type
_atom_site_calc_flag
_atom_site_refinement_flags
_atom_site_occupancy
_atom_site_disorder_assembly
_atom_site_disorder_group
_atom_site_type_symbol
Ni .17862(3) .20322(2) .16565(2) .03164(10) Uani d . 1 . . Ni
P1 .39122(6) .17129(5) .14343(5) .03648(15) Uani d . 1 . . P
P2 .21122(6) .02000(5) .20822(5) .03521(15) Uani d . 1 . . P
S1 .17338(6) .37820(5) .10715(5) .04250(16) Uani d . 1 . . S
S2 -.02490(6) .21214(5) .20673(5) .03737(15) Uani d . 1 . . S
C1 .0351(3) .5869(2) .0929(2) .0555(7) Uani d . 1 . . C
H1A -.0440 .6354 .0679 .083 Uiso calc R 1 . . H
H1B .1070 .5995 .0401 .083 Uiso calc R 1 . . H
H1C .0468 .6024 .1494 .083 Uiso calc R 1 . . H
C2 .0278(2) .4665(2) .1262(2) .0399(6) Uani d . 1 . . C
C3 -.0913(2) .4414(2) .1646(2) .0435(6) Uani d . 1 . . C
H3A -.1602 .5017 .1694 .052 Uiso calc R 1 . . H
C4 -.1236(2) .3400(2) .19707(19) .0391(6) Uani d . 1 . . C
C5 -.2661(3) .3405(3) .2304(3) .0660(9) Uani d . 1 . . C
H5A -.3170 .4041 .1846 .099 Uiso calc R 1 . . H
H5B -.2911 .3445 .2976 .099 Uiso calc R 1 . . H
H5C -.2805 .2732 .2301 .099 Uiso calc R 1 . . H
C6 .4599(2) .0323(2) .1321(2) .0449(6) Uani d . 1 . . C
H6A .4513 .0337 .0662 .054 Uiso calc R 1 . . H
H6B .5513 .0078 .1397 .054 Uiso calc R 1 . . H
C7 .3851(2) -.0461(2) .2155(2) .0475(7) Uani d . 1 . . C
H7A .4055 -.0576 .2812 .057 Uiso calc R 1 . . H
H7B .4074 -.1180 .2060 .057 Uiso calc R 1 . . H
C11 .4673(2) .2662(2) .0341(2) .0443(6) Uani d . 1 . . C
C12 .5402(3) .3300(2) .0418(3) .0549(7) Uani d . 1 . . C
H12A .5530 .3240 .1054 .066 Uiso calc R 1 . . H
C13 .5940(3) .4025(3) -.0440(3) .0732(10) Uani d . 1 . . C
H13A .6442 .4445 -.0385 .088 Uiso calc R 1 . . H
C14 .5734(4) .4128(3) -.1385(3) .0781(11) Uani d . 1 . . C
H14A .6097 .4619 -.1964 .094 Uiso calc R 1 . . H
C15 .4999(3) .3512(3) -.1474(3) .0744(10) Uani d . 1 . . C
H15A .4862 .3586 -.2112 .089 Uiso calc R 1 . . H
C16 .4462(3) .2782(3) -.0615(2) .0575(7) Uani d . 1 . . C
H16A .3956 .2368 -.0675 .069 Uiso calc R 1 . . H
C21 .4446(2) .1655(2) .2552(2) .0412(6) Uani d . 1 . . C
C22 .5562(3) .0904(2) .2915(2) .0525(7) Uani d . 1 . . C
H22A .6066 .0417 .2572 .063 Uiso calc R 1 . . H
C23 .5934(3) .0867(3) .3779(3) .0674(9) Uani d . 1 . . C
H23A .6689 .0361 .4012 .081 Uiso calc R 1 . . H
C24 .5196(3) .1575(3) .4294(2) .0676(9) Uani d . 1 . . C
H24A .5441 .1537 .4883 .081 Uiso calc R 1 . . H
C25 .4103(4) .2334(4) .3944(3) .0786(11) Uani d . 1 . . C
H25A .3612 .2823 .4289 .094 Uiso calc R 1 . . H
C26 .3723(3) .2379(3) .3076(3) .0666(9) Uani d . 1 . . C
H26A .2976 .2898 .2842 .080 Uiso calc R 1 . . H
C31 .1251(2) -.0533(2) .32668(19) .0412(6) Uani d . 1 . . C
C32 .1705(3) -.0757(3) .4167(2) .0653(9) Uani d . 1 . . C
H32A .2451 -.0547 .4146 .078 Uiso calc R 1 . . H
C33 .1059(4) -.1285(4) .5085(3) .0874(12) Uani d . 1 . . C
H33A .1365 -.1423 .5681 .105 Uiso calc R 1 . . H
C34 -.0032(4) -.1608(3) .5127(3) .0781(10) Uani d . 1 . . C
H34A -.0447 -.1987 .5750 .094 Uiso calc R 1 . . H
C35 -.0517(3) -.1376(3) .4248(2) .0630(8) Uani d . 1 . . C
H35A -.1273 -.1577 .4279 .076 Uiso calc R 1 . . H
C36 .0126(3) -.0840(2) .3319(2) .0510(7) Uani d . 1 . . C
H36A -.0199 -.0685 .2726 .061 Uiso calc R 1 . . H
C41 .1825(2) -.0180(2) .10884(19) .0374(5) Uani d . 1 . . C
C42 .1872(3) -.1290(2) .1248(2) .0489(7) Uani d . 1 . . C
H42A .1985 -.1832 .1881 .059 Uiso calc R 1 . . H
C43 .1748(3) -.1579(3) .0455(3) .0573(8) Uani d . 1 . . C
H43A .1766 -.2316 .0560 .069 Uiso calc R 1 . . H
C44 .1600(3) -.0789(3) -.0480(2) .0556(8) Uani d . 1 . . C
H44A .1527 -.0995 -.1008 .067 Uiso calc R 1 . . H
C45 .1558(3) .0304(3) -.0649(2) .0505(7) Uani d . 1 . . C
H45A .1456 .0838 -.1288 .061 Uiso calc R 1 . . H
C46 .1668(2) .0610(2) .01360(19) .0414(6) Uani d . 1 . . C
H46A .1637 .1352 .0023 .050 Uiso calc R 1 . . H
P3 .72389(9) -.27755(7) .31028(6) .0623(2) Uani d . 1 . . P
F1 .7095(3) -.15846(19) .3156(2) .1151(9) Uani d . 1 . . F
F2 .6925(3) -.2157(2) .19706(16) .1129(9) Uani d . 1 . . F
F3 .5729(2) -.2674(2) .3482(2) .1287(11) Uani d . 1 . . F
F4 .7398(3) -.3954(2) .3034(2) .1217(10) Uani d . 1 . . F
F5 .7509(2) -.3340(2) .42365(15) .1008(8) Uani d . 1 . . F
F6 .8732(2) -.2835(2) .27195(18) .1025(8) Uani d . 1 . . F

loop_
_atom_site_aniso_label
_atom_site_aniso_U_11
_atom_site_aniso_U_22
_atom_site_aniso_U_33
_atom_site_aniso_U_12
_atom_site_aniso_U_13
_atom_site_aniso_U_23
Ni .02854(16) .02656(16) .04205(19) -.00393(11) -.00582(12) -.01546(13)
P1 .0285(3) .0385(3) .0475(4) -.0041(2) -.0043(3) -.0237(3)
P2 .0365(3) .0262(3) .0451(4) -.0021(2) -.0136(3) -.0138(3)
S1 .0338(3) .0295(3) .0641(4) -.0073(2) -.0025(3) -.0184(3)
S2 .0315(3) .0297(3) .0485(4) -.0066(2) -.0058(3) -.0111(3)
C1 .0557(17) .0338(14) .080(2) -.0070(12) -.0090(15) -.0251(15)
C2 .0430(14) .0313(13) .0489(15) -.0040(10) -.0072(11) -.0204(11)
C3 .0376(14) .0369(14) .0532(16) .0009(11) -.0061(11) -.0201(12)
C4 .0320(12) .0382(14) .0437(14) -.0029(10) -.0049(10) -.0148(11)
C5 .0329(15) .0581(19) .099(3) -.0039(13) -.0051(15) -.0264(18)
C6 .0342(13) .0459(15) .0624(17) .0034(11) -.0101(12) -.0346(14)
C7 .0429(14) .0373(14) .0670(18) .0046(11) -.0226(13) -.0246(13)
C11 .0289(12) .0466(15) .0543(16) -.0061(11) .0013(11) -.0202(13)
C12 .0405(15) .0520(17) .073(2) -.0108(13) -.0014(14) -.0264(16)
C13 .0509(18) .0510(19) .106(3) -.0145(15) .0120(19) -.026(2)
C14 .067(2) .050(2) .076(3) -.0016(16) .0206(19) -.0049(18)
C15 .069(2) .074(2) .053(2) -.0006(19) .0020(16) -.0125(18)
C16 .0510(17) .0628(19) .0537(18) -.0077(14) -.0030(14) -.0215(15)
C21 .0353(13) .0475(15) .0475(15) -.0124(11) -.0047(11) -.0219(12)
C22 .0531(16) .0451(16) .0632(19) -.0065(13) -.0193(14) -.0199(14)
C23 .069(2) .065(2) .073(2) -.0144(17) -.0354(18) -.0143(18)
C24 .080(2) .083(2) .0517(19) -.031(2) -.0186(17) -.0208(18)
C25 .074(2) .111(3) .070(2) -.009(2) -.0130(19) -.060(2)
C26 .0500(17) .092(3) .071(2) .0025(16) -.0153(15) -.054(2)
C31 .0502(15) .0283(12) .0438(15) -.0049(11) -.0147(12) -.0093(11)
C32 .078(2) .070(2) .0506(18) -.0245(18) -.0194(16) -.0111(16)
C33 .113(3) .099(3) .049(2) -.035(3) -.023(2) -.009(2)
C34 .106(3) .070(2) .052(2) -.037(2) -.0024(19) -.0057(17)
C35 .071(2) .0532(19) .065(2) -.0240(16) -.0043(16) -.0164(16)
C36 .0588(17) .0431(16) .0517(17) -.0134(13) -.0126(13) -.0128(13)
C41 .0346(12) .0328(13) .0501(15) -.0033(10) -.0098(11) -.0208(11)
C42 .0518(16) .0363(14) .0649(18) -.0024(12) -.0173(14) -.0247(14)
C43 .0454(16) .0519(18) .091(2) -.0061(13) -.0094(15) -.0454(18)
C44 .0379(14) .081(2) .070(2) -.0157(14) -.0004(14) -.0528(19)
C45 .0416(14) .074(2) .0433(15) -.0197(14) .0010(12) -.0271(15)
C46 .0369(13) .0438(15) .0460(15) -.0109(11) -.0041(11) -.0177(12)
P3 .0750(6) .0524(5) .0483(5) -.0028(4) -.0079(4) -.0152(4)
F1 .171(3) .0544(13) .1117(19) .0039(14) -.0385(18) -.0316(13)
F2 .151(2) .135(2) .0630(14) -.0781(19) -.0371(14) .0018(14)
F3 .0768(16) .119(2) .121(2) -.0060(14) .0008(14) .0110(17)
F4 .176(3) .0778(17) .124(2) -.0400(17) .0057(19) -.0558(16)
F5 .128(2) .0852(16) .0539(12) .0173(14) -.0199(12) -.0149(11)
F6 .0784(15) .112(2) .1011(18) -.0113(13) -.0007(13) -.0343(15)

loop_
_atom_type_symbol
_atom_type_description
_atom_type_scat_dispersion_real
_atom_type_scat_dispersion_imag
_atom_type_scat_source
C C .0033 .0016 'International Tables Vol C Tables 4.2.6.8 and 6.1.1.4'
H H .0000 .0000 'International Tables Vol C Tables 4.2.6.8 and 6.1.1.4'
F F .0171 .0103 'International Tables Vol C Tables 4.2.6.8 and 6.1.1.4'
P P .1023 .0942 'International Tables Vol C Tables 4.2.6.8 and 6.1.1.4'
S S .1246 .1234 'International Tables Vol C Tables 4.2.6.8 and 6.1.1.4'
Ni Ni .3393 1.1124 'International Tables Vol C Tables 4.2.6.8 and 6.1.1.4'

loop_
_geom_angle_atom_site_label_1
_geom_angle_atom_site_label_2
_geom_angle_atom_site_label_3
_geom_angle
S2 Ni S1 99.53(2)
S2 Ni P1 171.43(3)
S1 Ni P1 87.53(3)
S2 Ni P2 88.06(2)
S1 Ni P2 171.04(3)
P1 Ni P2 85.34(2)
C11 P1 C21 108.08(12)
C11 P1 C6 106.15(12)
C21 P1 C6 105.96(12)
C11 P1 Ni 117.84(9)
C21 P1 Ni 109.72(8)
C6 P1 Ni 108.44(8)
C31 P2 C41 108.07(12)
C31 P2 C7 106.11(13)
C41 P2 C7 102.25(12)
C31 P2 Ni 117.95(8)
C41 P2 Ni 111.76(8)
C7 P2 Ni 109.41(9)
C2 S1 Ni 116.63(9)
C4 S2 Ni 116.61(9)
C3 C2 C1 118.6(2)
C3 C2 S1 128.01(19)
C1 C2 S1 113.39(19)
C4 C3 C2 129.6(2)
C3 C4 C5 117.1(2)
C3 C4 S2 128.75(19)
C5 C4 S2 114.19(19)
C7 C6 P1 107.00(17)
C6 C7 P2 106.99(18)
C12 C11 C16 119.1(3)
C12 C11 P1 122.8(2)
C16 C11 P1 118.0(2)
C13 C12 C11 120.3(3)
C12 C13 C14 119.9(3)
C15 C14 C13 120.5(3)
C14 C15 C16 119.7(3)
C15 C16 C11 120.4(3)
C22 C21 C26 118.0(2)
C22 C21 P1 122.1(2)
C26 C21 P1 119.8(2)
C23 C22 C21 120.9(3)
C24 C23 C22 120.2(3)
C25 C24 C23 120.2(3)
C24 C25 C26 120.0(3)
C25 C26 C21 120.7(3)
C36 C31 C32 118.6(3)
C36 C31 P2 122.7(2)
C32 C31 P2 118.6(2)
C33 C32 C31 120.5(3)
C34 C33 C32 120.4(3)
C33 C34 C35 120.2(3)
C34 C35 C36 119.7(3)
C31 C36 C35 120.5(3)
C46 C41 C42 119.2(2)
C46 C41 P2 120.23(18)
C42 C41 P2 120.3(2)
C43 C42 C41 119.5(3)
C44 C43 C42 120.5(3)
C43 C44 C45 120.6(3)
C44 C45 C46 119.7(3)
C41 C46 C45 120.5(3)
F4 P3 F5 90.19(15)
F4 P3 F1 179.09(16)
F5 P3 F1 90.38(13)
F4 P3 F6 91.25(15)
F5 P3 F6 90.83(14)
F1 P3 F6 88.03(16)
F4 P3 F2 92.05(16)
F5 P3 F2 177.39(15)
F1 P3 F2 87.40(15)
F6 P3 F2 90.46(14)
F4 P3 F3 90.53(18)
F5 P3 F3 89.60(15)
F1 P3 F3 90.19(17)
F6 P3 F3 178.17(16)
F2 P3 F3 89.04(15)

loop_
_geom_bond_atom_site_label_1
_geom_bond_atom_site_label_2
_geom_bond_site_symmetry_2
_geom_bond_distance
_geom_bond_publ_flag
Ni S2 . 2.1609(6) ?
Ni S1 . 2.1658(7) ?
Ni P1 . 2.2192(6) ?
Ni P2 . 2.2361(6) ?
P1 C11 . 1.826(3) ?
P1 C21 . 1.829(3) ?
P1 C6 . 1.849(2) ?
P2 C31 . 1.828(3) ?
P2 C41 . 1.832(2) ?
P2 C7 . 1.862(3) ?
S1 C2 . 1.715(2) ?
S2 C4 . 1.707(2) ?
C1 C2 . 1.528(4) ?
C2 C3 . 1.391(4) ?
C3 C4 . 1.393(4) ?
C4 C5 . 1.530(4) ?
C6 C7 . 1.532(4) ?
C11 C12 . 1.395(4) ?
C11 C16 . 1.409(4) ?
C12 C13 . 1.391(5) ?
C13 C14 . 1.397(6) ?
C14 C15 . 1.383(6) ?
C15 C16 . 1.394(5) ?
C21 C22 . 1.399(4) ?
C21 C26 . 1.406(4) ?
C22 C23 . 1.395(4) ?
C23 C24 . 1.385(5) ?
C24 C25 . 1.379(5) ?
C25 C26 . 1.401(4) ?
C31 C36 . 1.403(4) ?
C31 C32 . 1.408(4) ?
C32 C33 . 1.389(5) ?
C33 C34 . 1.383(5) ?
C34 C35 . 1.395(5) ?
C35 C36 . 1.402(4) ?
C41 C46 . 1.399(4) ?
C41 C42 . 1.409(3) ?
C42 C43 . 1.401(4) ?
C43 C44 . 1.379(5) ?
C44 C45 . 1.387(4) ?
C45 C46 . 1.398(4) ?
P3 F4 . 1.583(2) ?
P3 F5 . 1.591(2) ?
P3 F1 . 1.595(2) ?
P3 F6 . 1.596(2) ?
P3 F2 . 1.606(2) ?
P3 F3 . 1.607(3) ?
